data_7123357
loop_
_publ_author_name
'Hooper, Reagan'
'Mason, Alexander'
'Montgomery, Maleek'
'Clinebell, Braden'
'Gaynor, Ryan'
'McMillen, Colin'
'Tapu, Daniela'

_publ_section_title
;
 A stable Cerberus tris(maloNHC) and its coinage metal complexes
;
_journal_name_full 'Chemical Communications'
_journal_paper_doi 10.1039/C9CC01892A
_journal_year 2019
_chemical_absolute_configuration ad
_chemical_formula_sum 'C129 H144 N6 O6'
_chemical_formula_weight 1874.49
_space_group_crystal_system trigonal
_space_group_IT_number 152
_space_group_name_Hall 'P 31 2"'
_space_group_name_H-M_alt 'P 31 2 1'
_symmetry_space_group_name_Hall 'P 31 2"'
_symmetry_space_group_name_H-M 'P 31 2 1'
_atom_sites_solution_hydrogens geom
_atom_sites_solution_primary dual
_atom_sites_solution_secondary difmap
_audit_creation_method SHELXL-2014/7
_audit_update_record
;
2019-03-01 deposited with the CCDC.    2019-04-26 downloaded from the CCDC.
;
_cell_angle_alpha 90
_cell_angle_beta 90
_cell_angle_gamma 120
_cell_formula_units_Z 3
_cell_length_a 19.6416(3)
_cell_length_b 19.6416(3)
_cell_length_c 23.8212(6)
_cell_measurement_reflns_used 9902
_cell_measurement_temperature 173(2)
_cell_measurement_theta_max 69.86
_cell_measurement_theta_min 2.60
_cell_volume 7958.8(3)
_computing_cell_refinement 'Bruker SAINT'
_computing_data_collection 'Bruker APEX3'
_computing_data_reduction 'Bruker SAINT'
_computing_molecular_graphics 'Bruker SHELXTL'
_computing_publication_material 'Bruker SHELXTL'
_computing_structure_refinement 'SHELXL-2014 (Sheldrick 2014)'
_computing_structure_solution 'SHELXT-2014 (Sheldrick 2014)'
_diffrn_ambient_temperature 173(2)
_diffrn_measured_fraction_theta_full 0.994
_diffrn_measured_fraction_theta_max 0.993
_diffrn_measurement_device_type 'Bruker D8 Venture Photon 100'
_diffrn_measurement_method '/f and /w scans'
_diffrn_radiation_type CuK\a
_diffrn_radiation_wavelength 1.54178
_diffrn_reflns_av_R_equivalents 0.0679
_diffrn_reflns_av_unetI/netI 0.0417
_diffrn_reflns_Laue_measured_fraction_full 0.994
_diffrn_reflns_Laue_measured_fraction_max 0.993
_diffrn_reflns_limit_h_max 23
_diffrn_reflns_limit_h_min -23
_diffrn_reflns_limit_k_max 23
_diffrn_reflns_limit_k_min -20
_diffrn_reflns_limit_l_max 24
_diffrn_reflns_limit_l_min -28
_diffrn_reflns_number 65897
_diffrn_reflns_point_group_measured_fraction_full 0.995
_diffrn_reflns_point_group_measured_fraction_max 0.994
_diffrn_reflns_theta_full 67.679
_diffrn_reflns_theta_max 70.152
_diffrn_reflns_theta_min 2.598
_diffrn_source 'Incoatec I/mS'
_exptl_absorpt_coefficient_mu 0.549
_exptl_absorpt_correction_T_max 1.0000
_exptl_absorpt_correction_T_min 0.8614
_exptl_absorpt_correction_type multi-scan
_exptl_absorpt_process_details 'SADABS, Bruker'
_exptl_crystal_colour yellow
_exptl_crystal_density_diffrn 1.173
_exptl_crystal_description block
_exptl_crystal_F_000 3024
_exptl_crystal_size_max 0.339
_exptl_crystal_size_mid 0.187
_exptl_crystal_size_min 0.142
_refine_diff_density_max 0.356
_refine_diff_density_min -0.448
_refine_diff_density_rms 0.048
_refine_ls_abs_structure_details
;
 Flack x determined using 3254 quotients [(I+)-(I-)]/[(I+)+(I-)]
 (Parsons, Flack and Wagner, Acta Cryst. B69 (2013) 249-259).
;
_refine_ls_abs_structure_Flack 0.10(9)
_refine_ls_extinction_method none
_refine_ls_goodness_of_fit_ref 1.066
_refine_ls_hydrogen_treatment constr
_refine_ls_matrix_type full
_refine_ls_number_parameters 651
_refine_ls_number_reflns 10040
_refine_ls_number_restraints 81
_refine_ls_restrained_S_all 1.100
_refine_ls_R_factor_all 0.0800
_refine_ls_R_factor_gt 0.0628
_refine_ls_shift/su_max 0.000
_refine_ls_shift/su_mean 0.000
_refine_ls_structure_factor_coef Fsqd
_refine_ls_weighting_details 'w=1/[\s^2^(Fo^2^)+(0.0628P)^2^+5.7836P] where P=(Fo^2^+2Fc^2^)/3'
_refine_ls_weighting_scheme calc
_refine_ls_wR_factor_gt 0.1494
_refine_ls_wR_factor_ref 0.1619
_reflns_Friedel_coverage 0.834
_reflns_Friedel_fraction_full 0.996
_reflns_Friedel_fraction_max 0.995
_reflns_number_gt 8337
_reflns_number_total 10040
_reflns_threshold_expression 'I > 2\s(I)'
_cod_data_source_file c9cc01892a2.cif
_cod_data_source_block 11
_cod_database_code 7123357
_shelx_shelxl_version_number 2014/7
_shelx_space_group_comment
;
The symmetry employed for this shelxl refinement is uniquely defined
by the following loop, which should always be used as a source of
symmetry information in preference to the above space-group names.
They are only intended as comments.
;
_shelx_estimated_absorpt_t_min 0.836
_shelx_estimated_absorpt_t_max 0.926

loop_
_space_group_symop_operation_xyz
'x, y, z'
'-y, x-y, z+1/3'
'-x+y, -x, z+2/3'
'y, x, -z'
'x-y, -y, -z+2/3'
'-x, -x+y, -z+1/3'

loop_
_atom_site_label
_atom_site_type_symbol
_atom_site_fract_x
_atom_site_fract_y
_atom_site_fract_z
_atom_site_U_iso_or_equiv
_atom_site_adp_type
_atom_site_occupancy
_atom_site_site_symmetry_order
_atom_site_calc_flag
_atom_site_refinement_flags_posn
_atom_site_refinement_flags_adp
_atom_site_refinement_flags_occupancy
_atom_site_disorder_assembly
_atom_site_disorder_group
O1 O -0.31553(16) 0.35110(15) 0.13848(14) 0.0410(7) Uani 1 1 d . . . . .
O1' O -0.10884(17) -0.21761(16) 0.22838(15) 0.0449(8) Uani 1 1 d . . . . .
O2 O -0.44197(16) 0.07520(16) 0.11358(16) 0.0457(8) Uani 1 1 d . . . . .
N1 N -0.49995(18) 0.14699(19) 0.08960(16) 0.0325(8) Uani 1 1 d . . . . .
N2 N -0.43707(18) 0.28140(18) 0.09979(15) 0.0305(7) Uani 1 1 d . . . . .
C1 C -0.4977(2) 0.2146(2) 0.08439(18) 0.0308(9) Uani 1 1 d . . . . .
H1 H -0.5420 0.2151 0.0688 0.037 Uiso 1 1 calc R U . . .
C1' C 0.0000 -0.2925(3) 0.1667 0.0299(12) Uani 1 2 d S T P . .
H1' H 0.0000 -0.3409 0.1667 0.036 Uiso 1 2 calc R U P . .
C2 C -0.3658(2) 0.2863(2) 0.12196(18) 0.0289(8) Uani 1 1 d . . . . .
C2' C -0.0561(2) -0.2146(2) 0.19954(19) 0.0310(9) Uani 1 1 d . . . . .
C3 C -0.3649(2) 0.2144(2) 0.12219(17) 0.0262(8) Uani 1 1 d . . . . .
C3' C 0.0000 -0.1523(3) 0.1667 0.0299(12) Uani 1 2 d S T P . .
C4 C -0.4330(2) 0.1413(2) 0.11014(19) 0.0314(9) Uani 1 1 d . . . . .
C5 C -0.2902(2) 0.2159(2) 0.13507(17) 0.0263(8) Uani 1 1 d . . . . .
C5' C 0.0000 -0.0765(3) 0.1667 0.0274(11) Uani 1 2 d S T P . .
C6 C -0.2882(2) 0.1536(2) 0.16160(19) 0.0306(9) Uani 1 1 d . . . . .
H6 H -0.3359 0.1097 0.1742 0.037 Uiso 1 1 calc R U . . .
C6' C 0.0684(2) -0.0047(2) 0.1681(3) 0.0574(16) Uani 1 1 d . . . . .
H6' H 0.1173 -0.0035 0.1693 0.069 Uiso 1 1 calc R U . . .
C7 C -0.2174(2) 0.1548(2) 0.16999(19) 0.0313(9) Uani 1 1 d . . . . .
H7 H -0.2181 0.1114 0.1882 0.038 Uiso 1 1 calc R U . . .
C7' C 0.0683(2) 0.0656(2) 0.1677(3) 0.0542(15) Uani 1 1 d . . . . .
H7' H 0.1171 0.1134 0.1682 0.065 Uiso 1 1 calc R U . . .
C8 C -0.1463(2) 0.2170(2) 0.15265(18) 0.0273(8) Uani 1 1 d . . . . .
C8' C 0.0000 0.0688(3) 0.1667 0.0283(12) Uani 1 2 d S T P . .
C9 C -0.1484(2) 0.2799(2) 0.12689(19) 0.0319(9) Uani 1 1 d . . . . .
H9 H -0.1006 0.3239 0.1147 0.038 Uiso 1 1 calc R U . . .
C10 C -0.2181(2) 0.2796(2) 0.11860(18) 0.0305(9) Uani 1 1 d . . . . .
H10 H -0.2170 0.3238 0.1013 0.037 Uiso 1 1 calc R U . . .
C11 C -0.0709(2) 0.2171(2) 0.16008(18) 0.0284(9) Uani 1 1 d . . . . .
C11' C 0.0000 0.1448(3) 0.1667 0.0299(12) Uani 1 2 d S T P . .
C12 C 0.0000 0.2877(3) 0.1667 0.0285(12) Uani 1 2 d S T P . .
H12 H 0.0000 0.3360 0.1667 0.034 Uiso 1 2 calc R U P . .
C12' C -0.0696(2) 0.1469(2) 0.16018(18) 0.0303(9) Uani 1 1 d . . . . .
H12' H -0.1176 0.0988 0.1557 0.036 Uiso 1 1 calc R U . . .
C13 C -0.4386(2) 0.3535(2) 0.0867(2) 0.0355(10) Uani 1 1 d . . . . .
C13' C -0.1017(2) -0.3523(2) 0.23460(19) 0.0331(9) Uani 1 1 d . . . . .
C14 C -0.4654(3) 0.3851(3) 0.1276(2) 0.0425(11) Uani 1 1 d . . . . .
C14' C -0.0906(3) -0.3471(3) 0.2923(2) 0.0430(11) Uani 1 1 d . . . . .
C15 C -0.4711(3) 0.4511(3) 0.1111(2) 0.0512(13) Uani 1 1 d . . . . .
H15 H -0.4905 0.4743 0.1368 0.061 Uiso 1 1 calc R U . . .
C15' C -0.1406(3) -0.4128(3) 0.3244(2) 0.0530(13) Uani 1 1 d . . . . .
H15' H -0.1351 -0.4111 0.3641 0.064 Uiso 1 1 calc R U . . .
C16 C -0.4490(4) 0.4817(3) 0.0585(3) 0.0595(14) Uani 1 1 d . . . . .
H16 H -0.4532 0.5263 0.0484 0.071 Uiso 1 1 calc R U . . .
C17 C -0.4207(3) 0.4504(3) 0.0196(2) 0.0525(13) Uani 1 1 d . . . . .
H17 H -0.4056 0.4734 -0.0166 0.063 Uiso 1 1 calc R U . . .
C18 C -0.4142(3) 0.3846(2) 0.0332(2) 0.0395(10) Uani 1 1 d . . . . .
C16' C -0.1975(3) -0.4798(3) 0.2988(3) 0.0599(16) Uani 1 1 d . . . . .
H16' H -0.2309 -0.5242 0.3211 0.072 Uiso 1 1 calc R U . . .
C17' C -0.2070(3) -0.4839(3) 0.2421(3) 0.0512(13) Uani 1 1 d . . . . .
H17' H -0.2462 -0.5316 0.2255 0.061 Uiso 1 1 calc R U . . .
C18' C -0.1602(2) -0.4193(2) 0.2074(2) 0.0403(11) Uani 1 1 d . . . . .
C19 C -0.4882(3) 0.3535(3) 0.1853(2) 0.0546(13) Uani 1 1 d . . . . .
H19 H -0.4698 0.3149 0.1915 0.066 Uiso 1 1 calc R U . . .
C19' C -0.0255(3) -0.2741(3) 0.3208(2) 0.0517(12) Uani 1 1 d . . . . .
H19' H -0.0042 -0.2307 0.2925 0.062 Uiso 1 1 calc R U . . .
C20 C -0.4515(4) 0.4163(4) 0.2303(3) 0.0715(17) Uani 1 1 d . . . . .
H20A H -0.4677 0.3919 0.2674 0.107 Uiso 1 1 calc R U . . .
H20B H -0.4690 0.4547 0.2252 0.107 Uiso 1 1 calc R U . . .
H20C H -0.3941 0.4429 0.2272 0.107 Uiso 1 1 calc R U . . .
C20' C 0.0414(5) -0.2879(5) 0.3375(4) 0.111(3) Uani 1 1 d . . . . .
H20D H 0.0884 -0.2374 0.3459 0.167 Uiso 1 1 calc R U . . .
H20E H 0.0527 -0.3136 0.3065 0.167 Uiso 1 1 calc R U . . .
H20F H 0.0262 -0.3216 0.3708 0.167 Uiso 1 1 calc R U . . .
C21 C -0.5787(4) 0.3090(4) 0.1913(3) 0.084(2) Uani 1 1 d . . . . .
H21A H -0.5935 0.2812 0.2273 0.127 Uiso 1 1 calc R U . . .
H21B H -0.6022 0.2710 0.1605 0.127 Uiso 1 1 calc R U . . .
H21C H -0.5976 0.3466 0.1897 0.127 Uiso 1 1 calc R U . . .
C22 C -0.3797(3) 0.3521(3) -0.0085(2) 0.0458(11) Uani 1 1 d . . . . .
H22 H -0.3971 0.2968 0.0029 0.055 Uiso 1 1 calc R U . . .
C23 C -0.2904(4) 0.3979(4) -0.0057(3) 0.080(2) Uani 1 1 d . . . . .
H23A H -0.2735 0.3993 0.0332 0.120 Uiso 1 1 calc R U . . .
H23B H -0.2690 0.3724 -0.0294 0.120 Uiso 1 1 calc R U . . .
H23C H -0.2711 0.4518 -0.0189 0.120 Uiso 1 1 calc R U . . .
C24 C -0.4061(5) 0.3497(5) -0.0677(3) 0.082(2) Uani 1 1 d . . . . .
H24A H -0.3814 0.3281 -0.0921 0.123 Uiso 1 1 calc R U . . .
H24B H -0.4634 0.3164 -0.0698 0.123 Uiso 1 1 calc R U . . .
H24C H -0.3909 0.4031 -0.0800 0.123 Uiso 1 1 calc R U . . .
C21' C -0.0525(6) -0.2471(5) 0.3701(4) 0.123(4) Uani 1 1 d . . . . .
H21D H -0.0074 -0.2016 0.3873 0.184 Uiso 1 1 calc R U . . .
H21E H -0.0770 -0.2898 0.3977 0.184 Uiso 1 1 calc R U . . .
H21F H -0.0909 -0.2322 0.3578 0.184 Uiso 1 1 calc R U . . .
C22' C -0.1732(3) -0.4250(3) 0.1450(2) 0.0503(12) Uani 1 1 d . . . . .
H22' H -0.1384 -0.3717 0.1286 0.060 Uiso 1 1 calc R U . . .
C23' C -0.2577(3) -0.4500(3) 0.1291(3) 0.0659(16) Uani 1 1 d . . . . .
H23D H -0.2627 -0.4514 0.0881 0.099 Uiso 1 1 calc R U . . .
H23E H -0.2716 -0.4123 0.1445 0.099 Uiso 1 1 calc R U . . .
H23F H -0.2932 -0.5024 0.1444 0.099 Uiso 1 1 calc R U . . .
C24' C -0.1489(3) -0.4814(3) 0.1193(3) 0.0724(18) Uani 1 1 d . . . . .
H24D H -0.1518 -0.4800 0.0783 0.109 Uiso 1 1 calc R U . . .
H24E H -0.1844 -0.5349 0.1327 0.109 Uiso 1 1 calc R U . . .
H24F H -0.0949 -0.4652 0.1306 0.109 Uiso 1 1 calc R U . . .
C25 C -0.5721(2) 0.0753(2) 0.0751(2) 0.0377(10) Uani 1 1 d . . . . .
C26 C -0.6358(2) 0.0501(3) 0.1113(2) 0.0463(12) Uani 1 1 d . . . . .
C27 C -0.7041(3) -0.0187(3) 0.0956(3) 0.0616(16) Uani 1 1 d . . . . .
H27 H -0.7496 -0.0378 0.1185 0.074 Uiso 1 1 calc R U . . .
C28 C -0.7071(3) -0.0589(3) 0.0484(3) 0.0688(18) Uani 1 1 d . . . . .
H28 H -0.7541 -0.1062 0.0394 0.083 Uiso 1 1 calc R U . . .
C29 C -0.6434(3) -0.0323(3) 0.0136(3) 0.0624(15) Uani 1 1 d . . . . .
H29 H -0.6465 -0.0612 -0.0192 0.075 Uiso 1 1 calc R U . . .
C30 C -0.5733(3) 0.0375(3) 0.0260(2) 0.0478(12) Uani 1 1 d . . . . .
C31 C -0.6317(3) 0.0935(3) 0.1652(2) 0.0526(13) Uani 1 1 d . . . . .
H31 H -0.5966 0.1509 0.1579 0.063 Uiso 1 1 calc R U . . .
C32 C -0.7107(3) 0.0816(4) 0.1849(3) 0.0756(19) Uani 1 1 d . . . . .
H32A H -0.7023 0.1178 0.2159 0.113 Uiso 1 1 calc R U . . .
H32B H -0.7438 0.0273 0.1977 0.113 Uiso 1 1 calc R U . . .
H32C H -0.7367 0.0922 0.1538 0.113 Uiso 1 1 calc R U . . .
C33 C -0.5941(3) 0.0705(4) 0.2113(3) 0.0681(16) Uani 1 1 d . . . . .
H33A H -0.5893 0.1007 0.2453 0.102 Uiso 1 1 calc R U . . .
H33B H -0.5418 0.0818 0.1992 0.102 Uiso 1 1 calc R U . . .
H33C H -0.6268 0.0143 0.2192 0.102 Uiso 1 1 calc R U . . .
C34 C -0.5050(3) 0.0696(3) -0.0152(2) 0.0525(13) Uani 1 1 d . . . . .
H34 H -0.4571 0.1084 0.0058 0.063 Uiso 1 1 calc R U . . .
C35 C -0.4880(4) 0.0083(4) -0.0383(4) 0.095(2) Uani 1 1 d . . . . .
H35A H -0.4784 -0.0185 -0.0072 0.143 Uiso 1 1 calc R U . . .
H35B H -0.4415 0.0335 -0.0624 0.143 Uiso 1 1 calc R U . . .
H35C H -0.5332 -0.0302 -0.0602 0.143 Uiso 1 1 calc R U . . .
C36 C -0.5169(4) 0.1140(5) -0.0624(3) 0.092(2) Uani 1 1 d . . . . .
H36A H -0.5234 0.1566 -0.0467 0.138 Uiso 1 1 calc R U . . .
H36B H -0.5641 0.0781 -0.0837 0.138 Uiso 1 1 calc R U . . .
H36C H -0.4711 0.1362 -0.0873 0.138 Uiso 1 1 calc R U . . .
C109 C 0.7589(5) 0.8690(5) 0.3271(4) 0.096(2) Uani 1 1 d D U . . .
C110 C 0.6901(4) 0.8404(4) 0.3541(3) 0.085(2) Uani 1 1 d D U . . .
H110 H 0.6789 0.8035 0.3835 0.101 Uiso 1 1 calc R U . . .
C111 C 0.6361(5) 0.8613(5) 0.3415(4) 0.093(2) Uani 1 1 d D U . . .
H111 H 0.5892 0.8403 0.3631 0.112 Uiso 1 1 calc R U . . .
C112 C 0.6470(6) 0.9110(5) 0.2994(4) 0.117(3) Uani 1 1 d D U . . .
H112 H 0.6083 0.9250 0.2906 0.140 Uiso 1 1 calc R U . . .
C113 C 0.7174(7) 0.9420(5) 0.2686(5) 0.139(4) Uani 1 1 d D U . . .
H113 H 0.7268 0.9765 0.2380 0.167 Uiso 1 1 calc R U . . .
C114 C 0.7738(6) 0.9210(6) 0.2839(4) 0.134(4) Uani 1 1 d D U . . .
H114 H 0.8223 0.9430 0.2642 0.160 Uiso 1 1 calc R U . . .
C115 C 0.8207(7) 0.8484(9) 0.3432(6) 0.183(7) Uani 1 1 d . . . . .
H11A H 0.7952 0.7948 0.3582 0.275 Uiso 1 1 calc R U . . .
H11B H 0.8554 0.8853 0.3719 0.275 Uiso 1 1 calc R U . . .
H11C H 0.8518 0.8518 0.3101 0.275 Uiso 1 1 calc R U . . .
C123 C -0.8737(6) 0.0000 0.3333 0.095(3) Uani 1 2 d DS TU P . .
C124 C -0.8109(6) 0.0550(5) 0.3625(4) 0.118(3) Uani 1 1 d D U . . .
H124 H -0.8165 0.0925 0.3841 0.142 Uiso 1 1 calc R U . . .
C125 C -0.7396(8) 0.0582(8) 0.3619(5) 0.174(5) Uani 1 1 d D U . . .
H125 H -0.6945 0.0985 0.3803 0.209 Uiso 1 1 calc R U . . .
C126 C -0.7382(10) 0.0000 0.3333 0.158(6) Uani 1 2 d DS TU P . .
H126 H -0.6898 0.0000 0.3333 0.189 Uiso 1 2 calc R U P . .
C129 C -0.9500(9) 0.0000 0.3333 0.239(14) Uani 1 2 d S T P . .
H12D H -0.9885 -0.0436 0.3102 0.287 Uiso 0.5 1 calc R U P A -1
H12E H -0.9698 -0.0062 0.3719 0.287 Uiso 0.5 1 calc R U P A -1
H12F H -0.9417 0.0498 0.3179 0.287 Uiso 0.5 1 calc R U P A -1
N1' N -0.04923(18) -0.28549(18) 0.19967(15) 0.0309(7) Uani 1 1 d . . . . .

loop_
_atom_site_aniso_label
_atom_site_aniso_U_11
_atom_site_aniso_U_22
_atom_site_aniso_U_33
_atom_site_aniso_U_23
_atom_site_aniso_U_13
_atom_site_aniso_U_12
O1 0.0319(14) 0.0238(14) 0.071(2) -0.0065(13) -0.0117(14) 0.0162(12)
O1' 0.0379(16) 0.0301(15) 0.072(2) 0.0098(14) 0.0180(15) 0.0211(13)
O2 0.0274(15) 0.0235(14) 0.085(3) -0.0027(14) -0.0148(15) 0.0118(12)
N1 0.0202(15) 0.0271(17) 0.051(2) -0.0013(15) -0.0055(14) 0.0123(13)
N2 0.0255(16) 0.0271(16) 0.045(2) 0.0020(14) -0.0036(14) 0.0177(14)
C1 0.0234(18) 0.032(2) 0.042(3) 0.0025(17) -0.0014(16) 0.0178(16)
C1' 0.027(3) 0.0224(18) 0.042(4) 0.0005(12) 0.001(2) 0.0136(13)
C2 0.0198(17) 0.0258(19) 0.044(3) 0.0004(16) -0.0030(16) 0.0141(15)
C2' 0.0236(19) 0.0239(18) 0.047(3) 0.0002(16) 0.0012(17) 0.0126(15)
C3 0.0198(17) 0.0220(18) 0.038(2) 0.0009(15) 0.0000(15) 0.0112(14)
C3' 0.021(2) 0.0224(19) 0.046(4) -0.0013(11) -0.003(2) 0.0106(12)
C4 0.0233(19) 0.0276(19) 0.049(3) -0.0003(17) -0.0060(17) 0.0167(16)
C5 0.0222(18) 0.0237(18) 0.037(2) -0.0021(15) -0.0019(15) 0.0147(15)
C5' 0.022(2) 0.0204(18) 0.040(3) 0.0013(11) 0.003(2) 0.0112(12)
C6 0.0189(17) 0.0195(17) 0.053(3) 0.0027(16) 0.0013(16) 0.0095(14)
C6' 0.021(2) 0.024(2) 0.129(5) -0.006(2) -0.009(3) 0.0129(18)
C7 0.0254(19) 0.0217(18) 0.050(3) 0.0036(16) -0.0035(17) 0.0144(16)
C7' 0.020(2) 0.019(2) 0.120(5) -0.009(2) -0.008(2) 0.0072(16)
C8 0.0202(17) 0.0197(17) 0.043(3) -0.0028(15) -0.0028(16) 0.0109(14)
C8' 0.018(2) 0.0197(18) 0.047(4) -0.0010(11) -0.002(2) 0.0090(12)
C9 0.0195(18) 0.0205(17) 0.052(3) 0.0028(17) 0.0012(17) 0.0069(15)
C10 0.0261(19) 0.0208(18) 0.048(3) 0.0036(16) -0.0022(16) 0.0142(16)
C11 0.0175(18) 0.0216(17) 0.046(3) -0.0024(16) -0.0016(16) 0.0093(15)
C11' 0.021(2) 0.0223(19) 0.046(4) -0.0015(12) -0.003(2) 0.0103(12)
C12 0.022(2) 0.0177(17) 0.047(4) -0.0013(11) -0.003(2) 0.0111(12)
C12' 0.0184(18) 0.0179(17) 0.052(3) -0.0017(16) -0.0031(16) 0.0069(14)
C13 0.030(2) 0.028(2) 0.055(3) 0.0017(18) -0.0037(18) 0.0199(17)
C13' 0.0290(19) 0.0263(19) 0.048(3) 0.0091(17) 0.0084(18) 0.0169(17)
C14 0.041(2) 0.037(2) 0.061(3) -0.001(2) -0.002(2) 0.028(2)
C14' 0.037(2) 0.045(3) 0.054(3) 0.010(2) 0.008(2) 0.026(2)
C15 0.061(3) 0.049(3) 0.064(4) 0.001(2) 0.000(3) 0.043(3)
C15' 0.051(3) 0.059(3) 0.055(3) 0.021(2) 0.012(2) 0.031(3)
C16 0.084(4) 0.052(3) 0.067(4) 0.002(3) -0.011(3) 0.053(3)
C17 0.073(3) 0.047(3) 0.049(3) 0.006(2) -0.007(3) 0.039(3)
C18 0.043(2) 0.033(2) 0.048(3) -0.0025(19) -0.009(2) 0.0233(19)
C16' 0.046(3) 0.047(3) 0.087(5) 0.033(3) 0.022(3) 0.024(2)
C17' 0.037(2) 0.031(2) 0.081(4) 0.009(2) 0.007(2) 0.014(2)
C18' 0.031(2) 0.027(2) 0.065(3) 0.0039(19) 0.007(2) 0.0166(17)
C19 0.067(3) 0.055(3) 0.064(4) 0.008(3) 0.011(3) 0.048(3)
C19' 0.053(3) 0.055(3) 0.047(3) 0.006(2) -0.003(2) 0.027(2)
C20 0.098(5) 0.086(4) 0.062(4) -0.001(3) -0.001(3) 0.070(4)
C20' 0.097(6) 0.091(5) 0.147(8) -0.039(5) -0.070(6) 0.049(5)
C21 0.083(5) 0.076(4) 0.097(6) 0.016(4) 0.036(4) 0.042(4)
C22 0.056(3) 0.040(2) 0.047(3) 0.005(2) 0.004(2) 0.028(2)
C23 0.067(4) 0.079(4) 0.094(5) -0.016(4) 0.010(3) 0.037(3)
C24 0.106(5) 0.107(5) 0.056(4) -0.013(4) -0.006(4) 0.071(5)
C21' 0.145(8) 0.068(5) 0.115(7) -0.019(4) 0.060(6) 0.022(5)
C22' 0.041(2) 0.029(2) 0.070(4) -0.004(2) -0.002(2) 0.0094(19)
C23' 0.051(3) 0.047(3) 0.094(5) -0.012(3) -0.017(3) 0.021(3)
C24' 0.052(3) 0.049(3) 0.102(5) -0.021(3) 0.007(3) 0.015(3)
C25 0.0245(19) 0.026(2) 0.061(3) -0.0017(19) -0.0084(19) 0.0119(16)
C26 0.025(2) 0.038(2) 0.072(4) 0.010(2) -0.003(2) 0.0135(18)
C27 0.027(2) 0.049(3) 0.094(5) 0.010(3) -0.002(3) 0.008(2)
C28 0.036(3) 0.039(3) 0.109(5) -0.003(3) -0.020(3) 0.002(2)
C29 0.049(3) 0.048(3) 0.076(4) -0.020(3) -0.020(3) 0.014(2)
C30 0.035(2) 0.040(2) 0.067(4) -0.004(2) -0.014(2) 0.017(2)
C31 0.033(2) 0.047(3) 0.074(4) 0.011(2) 0.009(2) 0.017(2)
C32 0.050(3) 0.097(5) 0.089(5) 0.019(4) 0.012(3) 0.044(3)
C33 0.045(3) 0.079(4) 0.082(5) -0.005(3) -0.009(3) 0.033(3)
C34 0.041(3) 0.047(3) 0.066(4) -0.015(2) -0.011(2) 0.019(2)
C35 0.079(5) 0.071(4) 0.141(7) -0.025(4) 0.014(5) 0.041(4)
C36 0.080(5) 0.124(6) 0.085(6) 0.028(5) 0.012(4) 0.061(5)
C109 0.079(4) 0.094(5) 0.087(5) -0.035(4) -0.001(4) 0.022(4)
C110 0.076(4) 0.065(4) 0.087(5) -0.019(3) -0.006(4) 0.016(3)
C111 0.081(4) 0.080(5) 0.103(6) -0.030(4) -0.021(4) 0.028(4)
C112 0.129(6) 0.073(5) 0.130(7) -0.032(5) -0.054(6) 0.037(5)
C113 0.161(8) 0.070(5) 0.115(7) 0.002(5) -0.033(6) 0.003(6)
C114 0.109(6) 0.106(6) 0.099(6) -0.024(5) 0.009(5) -0.011(5)
C115 0.136(9) 0.255(16) 0.204(14) -0.139(13) -0.079(9) 0.131(11)
C123 0.100(6) 0.085(7) 0.093(8) -0.004(6) -0.002(3) 0.043(3)
C124 0.155(7) 0.079(5) 0.097(6) 0.000(4) -0.010(6) 0.040(5)
C125 0.154(8) 0.173(10) 0.118(8) 0.044(7) -0.028(7) 0.024(8)
C126 0.143(8) 0.215(14) 0.139(13) 0.064(11) 0.032(5) 0.107(7)
C129 0.171(12) 0.42(4) 0.21(2) 0.12(3) 0.061(13) 0.21(2)
N1' 0.0243(16) 0.0237(16) 0.044(2) 0.0026(14) 0.0033(14) 0.0114(13)

loop_
_atom_type_symbol
_atom_type_description
_atom_type_scat_dispersion_real
_atom_type_scat_dispersion_imag
_atom_type_scat_source
C C 0.0181 0.0091 'International Tables Vol C Tables 4.2.6.8 and 6.1.1.4'
H H 0.0000 0.0000 'International Tables Vol C Tables 4.2.6.8 and 6.1.1.4'
N N 0.0311 0.0180 'International Tables Vol C Tables 4.2.6.8 and 6.1.1.4'
O O 0.0492 0.0322 'International Tables Vol C Tables 4.2.6.8 and 6.1.1.4'

loop_
_geom_angle_atom_site_label_1
_geom_angle_atom_site_label_2
_geom_angle_atom_site_label_3
_geom_angle
_geom_angle_site_symmetry_1
_geom_angle_site_symmetry_3
C1 N1 C25 118.7(3) . .
C1 N1 C4 122.3(3) . .
C25 N1 C4 119.0(3) . .
C1 N2 C2 122.1(3) . .
C1 N2 C13 117.4(3) . .
C2 N2 C13 119.9(3) . .
N2 C1 N1 122.8(3) . .
N2 C1 H1 118.6 . .
N1 C1 H1 118.6 . .
N1' C1' N1' 123.2(5) 6 .
N1' C1' H1' 118.4 6 .
N1' C1' H1' 118.4 . .
O1 C2 C3 128.9(3) . .
O1 C2 N2 115.8(3) . .
C3 C2 N2 115.2(3) . .
O1' C2' C3' 129.3(4) . .
O1' C2' N1' 115.6(3) . .
C3' C2' N1' 115.1(3) . .
C4 C3 C2 122.0(3) . .
C4 C3 C5 119.0(3) . .
C2 C3 C5 119.0(3) . .
C2' C3' C2' 122.9(5) 6 .
C2' C3' C5' 118.5(2) 6 .
C2' C3' C5' 118.6(2) . .
O2 C4 C3 128.6(3) . .
O2 C4 N1 116.5(3) . .
C3 C4 N1 114.9(3) . .
C6 C5 C10 116.9(3) . .
C6 C5 C3 122.4(3) . .
C10 C5 C3 120.6(3) . .
C6' C5' C6' 115.2(5) 6 .
C6' C5' C3' 122.4(3) 6 .
C6' C5' C3' 122.4(3) . .
C7 C6 C5 121.0(3) . .
C7 C6 H6 119.5 . .
C5 C6 H6 119.5 . .
C5' C6' C7' 122.3(4) . .
C5' C6' H6' 118.9 . .
C7' C6' H6' 118.9 . .
C8 C7 C6 122.1(3) . .
C8 C7 H7 119.0 . .
C6 C7 H7 119.0 . .
C8' C7' C6' 122.4(4) . .
C8' C7' H7' 118.8 . .
C6' C7' H7' 118.8 . .
C7 C8 C9 116.7(3) . .
C7 C8 C11 122.0(3) . .
C9 C8 C11 121.3(3) . .
C7' C8' C7' 115.4(5) 6 .
C7' C8' C11' 122.3(3) 6 .
C7' C8' C11' 122.3(3) . .
C10 C9 C8 121.8(3) . .
C10 C9 H9 119.1 . .
C8 C9 H9 119.1 . .
C9 C10 C5 121.5(3) . .
C9 C10 H10 119.3 . .
C5 C10 H10 119.3 . .
C12' C11 C12 118.6(3) . .
C12' C11 C8 120.7(3) . .
C12 C11 C8 120.7(3) . .
C12' C11' C12' 117.5(5) . 6
C12' C11' C8' 121.3(2) . .
C12' C11' C8' 121.3(2) 6 .
C11 C12 C11 120.9(5) 6 .
C11 C12 H12 119.6 6 .
C11 C12 H12 119.6 . .
C11 C12' C11' 122.2(3) . .
C11 C12' H12' 118.9 . .
C11' C12' H12' 118.9 . .
C18 C13 C14 124.7(4) . .
C18 C13 N2 116.9(4) . .
C14 C13 N2 118.4(4) . .
C14' C13' C18' 123.5(4) . .
C14' C13' N1' 119.0(4) . .
C18' C13' N1' 117.5(4) . .
C13 C14 C15 115.8(5) . .
C13 C14 C19 124.3(4) . .
C15 C14 C19 119.9(4) . .
C13' C14' C15' 117.6(5) . .
C13' C14' C19' 122.5(4) . .
C15' C14' C19' 119.8(5) . .
C16 C15 C14 120.5(5) . .
C16 C15 H15 119.8 . .
C14 C15 H15 119.8 . .
C16' C15' C14' 120.1(5) . .
C16' C15' H15' 119.9 . .
C14' C15' H15' 119.9 . .
C15 C16 C17 122.2(4) . .
C15 C16 H16 118.9 . .
C17 C16 H16 118.9 . .
C16 C17 C18 120.1(5) . .
C16 C17 H17 120.0 . .
C18 C17 H17 120.0 . .
C13 C18 C17 116.7(4) . .
C13 C18 C22 123.0(4) . .
C17 C18 C22 120.3(5) . .
C17' C16' C15' 121.4(5) . .
C17' C16' H16' 119.3 . .
C15' C16' H16' 119.3 . .
C16' C17' C18' 121.4(5) . .
C16' C17' H17' 119.3 . .
C18' C17' H17' 119.3 . .
C13' C18' C17' 115.9(5) . .
C13' C18' C22' 123.8(4) . .
C17' C18' C22' 120.2(4) . .
C14 C19 C20 113.1(5) . .
C14 C19 C21 110.0(5) . .
C20 C19 C21 109.8(5) . .
C14 C19 H19 107.9 . .
C20 C19 H19 107.9 . .
C21 C19 H19 107.9 . .
C21' C19' C20' 110.5(7) . .
C21' C19' C14' 113.9(5) . .
C20' C19' C14' 110.0(5) . .
C21' C19' H19' 107.4 . .
C20' C19' H19' 107.4 . .
C14' C19' H19' 107.4 . .
C19 C20 H20A 109.5 . .
C19 C20 H20B 109.5 . .
H20A C20 H20B 109.5 . .
C19 C20 H20C 109.5 . .
H20A C20 H20C 109.5 . .
H20B C20 H20C 109.5 . .
C19' C20' H20D 109.5 . .
C19' C20' H20E 109.5 . .
H20D C20' H20E 109.5 . .
C19' C20' H20F 109.5 . .
H20D C20' H20F 109.5 . .
H20E C20' H20F 109.5 . .
C19 C21 H21A 109.5 . .
C19 C21 H21B 109.5 . .
H21A C21 H21B 109.5 . .
C19 C21 H21C 109.5 . .
H21A C21 H21C 109.5 . .
H21B C21 H21C 109.5 . .
C24 C22 C18 114.2(4) . .
C24 C22 C23 109.9(5) . .
C18 C22 C23 110.4(4) . .
C24 C22 H22 107.3 . .
C18 C22 H22 107.3 . .
C23 C22 H22 107.3 . .
C22 C23 H23A 109.5 . .
C22 C23 H23B 109.5 . .
H23A C23 H23B 109.5 . .
C22 C23 H23C 109.5 . .
H23A C23 H23C 109.5 . .
H23B C23 H23C 109.5 . .
C22 C24 H24A 109.5 . .
C22 C24 H24B 109.5 . .
H24A C24 H24B 109.5 . .
C22 C24 H24C 109.5 . .
H24A C24 H24C 109.5 . .
H24B C24 H24C 109.5 . .
C19' C21' H21D 109.5 . .
C19' C21' H21E 109.5 . .
H21D C21' H21E 109.5 . .
C19' C21' H21F 109.5 . .
H21D C21' H21F 109.5 . .
H21E C21' H21F 109.5 . .
C18' C22' C23' 112.7(5) . .
C18' C22' C24' 110.2(5) . .
C23' C22' C24' 110.5(4) . .
C18' C22' H22' 107.7 . .
C23' C22' H22' 107.7 . .
C24' C22' H22' 107.7 . .
C22' C23' H23D 109.5 . .
C22' C23' H23E 109.5 . .
H23D C23' H23E 109.5 . .
C22' C23' H23F 109.5 . .
H23D C23' H23F 109.5 . .
H23E C23' H23F 109.5 . .
C22' C24' H24D 109.5 . .
C22' C24' H24E 109.5 . .
H24D C24' H24E 109.5 . .
C22' C24' H24F 109.5 . .
H24D C24' H24F 109.5 . .
H24E C24' H24F 109.5 . .
C30 C25 C26 124.3(4) . .
C30 C25 N1 118.0(4) . .
C26 C25 N1 117.6(4) . .
C25 C26 C27 115.9(5) . .
C25 C26 C31 122.6(4) . .
C27 C26 C31 121.6(5) . .
C28 C27 C26 121.6(5) . .
C28 C27 H27 119.2 . .
C26 C27 H27 119.2 . .
C27 C28 C29 120.9(5) . .
C27 C28 H28 119.5 . .
C29 C28 H28 119.5 . .
C28 C29 C30 120.6(6) . .
C28 C29 H29 119.7 . .
C30 C29 H29 119.7 . .
C25 C30 C29 116.6(5) . .
C25 C30 C34 123.3(4) . .
C29 C30 C34 120.0(5) . .
C33 C31 C26 110.1(4) . .
C33 C31 C32 110.1(5) . .
C26 C31 C32 114.2(5) . .
C33 C31 H31 107.4 . .
C26 C31 H31 107.4 . .
C32 C31 H31 107.4 . .
C31 C32 H32A 109.5 . .
C31 C32 H32B 109.5 . .
H32A C32 H32B 109.5 . .
C31 C32 H32C 109.5 . .
H32A C32 H32C 109.5 . .
H32B C32 H32C 109.5 . .
C31 C33 H33A 109.5 . .
C31 C33 H33B 109.5 . .
H33A C33 H33B 109.5 . .
C31 C33 H33C 109.5 . .
H33A C33 H33C 109.5 . .
H33B C33 H33C 109.5 . .
C35 C34 C36 110.5(6) . .
C35 C34 C30 113.9(5) . .
C36 C34 C30 111.1(5) . .
C35 C34 H34 107.0 . .
C36 C34 H34 107.0 . .
C30 C34 H34 107.0 . .
C34 C35 H35A 109.5 . .
C34 C35 H35B 109.5 . .
H35A C35 H35B 109.5 . .
C34 C35 H35C 109.5 . .
H35A C35 H35C 109.5 . .
H35B C35 H35C 109.5 . .
C34 C36 H36A 109.5 . .
C34 C36 H36B 109.5 . .
H36A C36 H36B 109.5 . .
C34 C36 H36C 109.5 . .
H36A C36 H36C 109.5 . .
H36B C36 H36C 109.5 . .
C110 C109 C114 117.8(9) . .
C110 C109 C115 122.9(10) . .
C114 C109 C115 119.3(10) . .
C109 C110 C111 123.2(9) . .
C109 C110 H110 118.4 . .
C111 C110 H110 118.4 . .
C112 C111 C110 121.6(9) . .
C112 C111 H111 119.2 . .
C110 C111 H111 119.2 . .
C111 C112 C113 118.0(10) . .
C111 C112 H112 121.0 . .
C113 C112 H112 121.0 . .
C112 C113 C114 119.1(10) . .
C112 C113 H113 120.5 . .
C114 C113 H113 120.5 . .
C109 C114 C113 120.3(10) . .
C109 C114 H114 119.8 . .
C113 C114 H114 119.8 . .
C109 C115 H11A 109.5 . .
C109 C115 H11B 109.5 . .
H11A C115 H11B 109.5 . .
C109 C115 H11C 109.5 . .
H11A C115 H11C 109.5 . .
H11B C115 H11C 109.5 . .
C124 C123 C124 118.5(13) . 5
C124 C123 C129 120.7(7) . .
C124 C123 C129 120.8(7) 5 .
C123 C124 C125 122.2(12) . .
C123 C124 H124 118.9 . .
C125 C124 H124 118.9 . .
C126 C125 C124 115.0(16) . .
C126 C125 H125 122.5 . .
C124 C125 H125 122.5 . .
C125 C126 C125 127(2) 5 .
C125 C126 H126 116.5 5 .
C125 C126 H126 116.5 . .
C123 C129 H12D 109.5 . .
C123 C129 H12E 109.5 . .
H12D C129 H12E 109.5 . .
C123 C129 H12F 109.5 . .
H12D C129 H12F 109.5 . .
H12E C129 H12F 109.5 . .
C1' N1' C13' 118.4(3) . .
C1' N1' C2' 121.6(3) . .
C13' N1' C2' 119.8(3) . .

loop_
_geom_bond_atom_site_label_1
_geom_bond_atom_site_label_2
_geom_bond_distance
_geom_bond_site_symmetry_2
O1 C2 1.222(5) .
O1' C2' 1.219(5) .
O2 C4 1.222(5) .
N1 C1 1.312(5) .
N1 C25 1.455(5) .
N1 C4 1.459(5) .
N2 C1 1.308(5) .
N2 C2 1.454(5) .
N2 C13 1.465(5) .
C1 H1 0.9500 .
C1' N1' 1.306(4) 6
C1' N1' 1.306(4) .
C1' H1' 0.9500 .
C2 C3 1.421(5) .
C2' C3' 1.405(5) .
C2' N1' 1.465(5) .
C3 C4 1.419(5) .
C3 C5 1.484(5) .
C3' C2' 1.405(5) 6
C3' C5' 1.488(7) .
C5 C6 1.396(5) .
C5 C10 1.397(5) .
C5' C6' 1.378(5) 6
C5' C6' 1.379(5) .
C6 C7 1.394(5) .
C6 H6 0.9500 .
C6' C7' 1.383(6) .
C6' H6' 0.9500 .
C7 C8 1.382(5) .
C7 H7 0.9500 .
C7' C8' 1.374(5) .
C7' H7' 0.9500 .
C8 C9 1.398(5) .
C8 C11 1.490(5) .
C8' C7' 1.374(5) 6
C8' C11' 1.492(7) .
C9 C10 1.381(5) .
C9 H9 0.9500 .
C10 H10 0.9500 .
C11 C12' 1.392(5) .
C11 C12 1.399(4) .
C11' C12' 1.396(4) .
C11' C12' 1.396(5) 6
C12 C11 1.399(4) 6
C12 H12 0.9500 .
C12' H12' 0.9500 .
C13 C18 1.390(7) .
C13 C14 1.394(6) .
C13' C14' 1.387(7) .
C13' C18' 1.399(6) .
C13' N1' 1.457(5) .
C14 C15 1.411(6) .
C14 C19 1.482(7) .
C14' C15' 1.395(7) .
C14' C19' 1.524(7) .
C15 C16 1.364(8) .
C15 H15 0.9500 .
C15' C16' 1.372(8) .
C15' H15' 0.9500 .
C16 C17 1.374(8) .
C16 H16 0.9500 .
C17 C18 1.398(6) .
C17 H17 0.9500 .
C18 C22 1.513(7) .
C16' C17' 1.361(8) .
C16' H16' 0.9500 .
C17' C18' 1.404(6) .
C17' H17' 0.9500 .
C18' C22' 1.505(7) .
C19 C20 1.517(8) .
C19 C21 1.546(9) .
C19 H19 1.0000 .
C19' C21' 1.492(9) .
C19' C20' 1.521(9) .
C19' H19' 1.0000 .
C20 H20A 0.9800 .
C20 H20B 0.9800 .
C20 H20C 0.9800 .
C20' H20D 0.9800 .
C20' H20E 0.9800 .
C20' H20F 0.9800 .
C21 H21A 0.9800 .
C21 H21B 0.9800 .
C21 H21C 0.9800 .
C22 C24 1.494(8) .
C22 C23 1.520(8) .
C22 H22 1.0000 .
C23 H23A 0.9800 .
C23 H23B 0.9800 .
C23 H23C 0.9800 .
C24 H24A 0.9800 .
C24 H24B 0.9800 .
C24 H24C 0.9800 .
C21' H21D 0.9800 .
C21' H21E 0.9800 .
C21' H21F 0.9800 .
C22' C23' 1.525(7) .
C22' C24' 1.534(8) .
C22' H22' 1.0000 .
C23' H23D 0.9800 .
C23' H23E 0.9800 .
C23' H23F 0.9800 .
C24' H24D 0.9800 .
C24' H24E 0.9800 .
C24' H24F 0.9800 .
C25 C30 1.378(7) .
C25 C26 1.392(7) .
C26 C27 1.397(7) .
C26 C31 1.521(8) .
C27 C28 1.360(9) .
C27 H27 0.9500 .
C28 C29 1.368(9) .
C28 H28 0.9500 .
C29 C30 1.405(7) .
C29 H29 0.9500 .
C30 C34 1.522(8) .
C31 C33 1.512(8) .
C31 C32 1.524(7) .
C31 H31 1.0000 .
C32 H32A 0.9800 .
C32 H32B 0.9800 .
C32 H32C 0.9800 .
C33 H33A 0.9800 .
C33 H33B 0.9800 .
C33 H33C 0.9800 .
C34 C35 1.506(8) .
C34 C36 1.511(9) .
C34 H34 1.0000 .
C35 H35A 0.9800 .
C35 H35B 0.9800 .
C35 H35C 0.9800 .
C36 H36A 0.9800 .
C36 H36B 0.9800 .
C36 H36C 0.9800 .
C109 C110 1.339(9) .
C109 C114 1.375(11) .
C109 C115 1.509(14) .
C110 C111 1.349(9) .
C110 H110 0.9500 .
C111 C112 1.341(10) .
C111 H111 0.9500 .
C112 C113 1.407(12) .
C112 H112 0.9500 .
C113 C114 1.408(11) .
C113 H113 0.9500 .
C114 H114 0.9500 .
C115 H11A 0.9800 .
C115 H11B 0.9800 .
C115 H11C 0.9800 .
C123 C124 1.355(10) .
C123 C124 1.355(10) 5
C123 C129 1.500(19) .
C124 C125 1.370(12) .
C124 H124 0.9500 .
C125 C126 1.341(12) .
C125 H125 0.9500 .
C126 C125 1.341(12) 5
C126 H126 0.9500 .
C129 H12D 0.9800 .
C129 H12E 0.9800 .
C129 H12F 0.9800 .

loop_
_geom_torsion_atom_site_label_1
_geom_torsion_atom_site_label_2
_geom_torsion_atom_site_label_3
_geom_torsion_atom_site_label_4
_geom_torsion
_geom_torsion_site_symmetry_1
_geom_torsion_site_symmetry_4
C2 N2 C1 N1 2.5(7) . .
C13 N2 C1 N1 174.0(4) . .
C25 N1 C1 N2 175.6(4) . .
C4 N1 C1 N2 -3.6(7) . .
C1 N2 C2 O1 -175.1(4) . .
C13 N2 C2 O1 13.6(6) . .
C1 N2 C2 C3 4.0(6) . .
C13 N2 C2 C3 -167.4(4) . .
O1 C2 C3 C4 169.3(4) . .
N2 C2 C3 C4 -9.6(6) . .
O1 C2 C3 C5 -11.1(7) . .
N2 C2 C3 C5 170.0(3) . .
O1' C2' C3' C2' -177.7(5) . 6
N1' C2' C3' C2' 3.3(2) . 6
O1' C2' C3' C5' 2.3(5) . .
N1' C2' C3' C5' -176.7(2) . .
C2 C3 C4 O2 -173.1(5) . .
C5 C3 C4 O2 7.4(7) . .
C2 C3 C4 N1 8.6(6) . .
C5 C3 C4 N1 -170.9(4) . .
C1 N1 C4 O2 179.5(4) . .
C25 N1 C4 O2 0.4(6) . .
C1 N1 C4 C3 -2.0(6) . .
C25 N1 C4 C3 178.9(4) . .
C4 C3 C5 C6 -31.3(6) . .
C2 C3 C5 C6 149.1(4) . .
C4 C3 C5 C10 145.9(4) . .
C2 C3 C5 C10 -33.7(6) . .
C2' C3' C5' C6' 139.0(4) 6 6
C2' C3' C5' C6' -41.0(4) . 6
C2' C3' C5' C6' -41.0(4) 6 .
C2' C3' C5' C6' 139.0(4) . .
C10 C5 C6 C7 -1.3(6) . .
C3 C5 C6 C7 176.0(4) . .
C6' C5' C6' C7' -0.4(4) 6 .
C3' C5' C6' C7' 179.6(4) . .
C5 C6 C7 C8 0.0(7) . .
C5' C6' C7' C8' 0.8(9) . .
C6 C7 C8 C9 1.0(6) . .
C6 C7 C8 C11 -178.1(4) . .
C6' C7' C8' C7' -0.4(4) . 6
C6' C7' C8' C11' 179.6(4) . .
C7 C8 C9 C10 -0.6(6) . .
C11 C8 C9 C10 178.5(4) . .
C8 C9 C10 C5 -0.7(7) . .
C6 C5 C10 C9 1.7(6) . .
C3 C5 C10 C9 -175.7(4) . .
C7 C8 C11 C12' 29.4(6) . .
C9 C8 C11 C12' -149.6(4) . .
C7 C8 C11 C12 -151.1(4) . .
C9 C8 C11 C12 29.9(6) . .
C7' C8' C11' C12' -6.2(4) 6 .
C7' C8' C11' C12' 173.8(4) . .
C7' C8' C11' C12' 173.8(4) 6 6
C7' C8' C11' C12' -6.2(4) . 6
C12' C11 C12 C11 0.0(3) . 6
C8 C11 C12 C11 -179.5(4) . 6
C12 C11 C12' C11' 0.1(6) . .
C8 C11 C12' C11' 179.6(3) . .
C12' C11' C12' C11 0.0(3) 6 .
C8' C11' C12' C11 180.0(3) . .
C1 N2 C13 C18 -84.0(5) . .
C2 N2 C13 C18 87.8(5) . .
C1 N2 C13 C14 94.9(5) . .
C2 N2 C13 C14 -93.4(5) . .
C18 C13 C14 C15 3.3(7) . .
N2 C13 C14 C15 -175.4(4) . .
C18 C13 C14 C19 -177.3(5) . .
N2 C13 C14 C19 3.9(7) . .
C18' C13' C14' C15' 0.5(6) . .
N1' C13' C14' C15' -178.4(4) . .
C18' C13' C14' C19' 178.8(4) . .
N1' C13' C14' C19' -0.1(6) . .
C13 C14 C15 C16 -1.9(7) . .
C19 C14 C15 C16 178.7(5) . .
C13' C14' C15' C16' 0.8(7) . .
C19' C14' C15' C16' -177.6(5) . .
C14 C15 C16 C17 0.2(9) . .
C15 C16 C17 C18 0.3(9) . .
C14 C13 C18 C17 -2.9(7) . .
N2 C13 C18 C17 175.9(4) . .
C14 C13 C18 C22 175.2(4) . .
N2 C13 C18 C22 -6.0(6) . .
C16 C17 C18 C13 1.0(7) . .
C16 C17 C18 C22 -177.2(5) . .
C14' C15' C16' C17' -0.3(8) . .
C15' C16' C17' C18' -1.5(8) . .
C14' C13' C18' C17' -2.2(6) . .
N1' C13' C18' C17' 176.8(4) . .
C14' C13' C18' C22' 179.3(4) . .
N1' C13' C18' C22' -1.7(6) . .
C16' C17' C18' C13' 2.7(7) . .
C16' C17' C18' C22' -178.8(4) . .
C13 C14 C19 C20 131.6(5) . .
C15 C14 C19 C20 -49.0(7) . .
C13 C14 C19 C21 -105.2(5) . .
C15 C14 C19 C21 74.1(6) . .
C13' C14' C19' C21' 132.2(6) . .
C15' C14' C19' C21' -49.5(7) . .
C13' C14' C19' C20' -103.1(6) . .
C15' C14' C19' C20' 75.2(7) . .
C13 C18 C22 C24 140.3(5) . .
C17 C18 C22 C24 -41.7(7) . .
C13 C18 C22 C23 -95.2(6) . .
C17 C18 C22 C23 82.8(6) . .
C13' C18' C22' C23' -126.3(5) . .
C17' C18' C22' C23' 55.3(6) . .
C13' C18' C22' C24' 109.7(5) . .
C17' C18' C22' C24' -68.7(5) . .
C1 N1 C25 C30 106.7(5) . .
C4 N1 C25 C30 -74.1(5) . .
C1 N1 C25 C26 -72.4(5) . .
C4 N1 C25 C26 106.9(5) . .
C30 C25 C26 C27 0.6(7) . .
N1 C25 C26 C27 179.5(4) . .
C30 C25 C26 C31 179.7(4) . .
N1 C25 C26 C31 -1.4(6) . .
C25 C26 C27 C28 1.3(8) . .
C31 C26 C27 C28 -177.8(5) . .
C26 C27 C28 C29 -1.5(9) . .
C27 C28 C29 C30 0.0(9) . .
C26 C25 C30 C29 -2.1(7) . .
N1 C25 C30 C29 179.0(4) . .
C26 C25 C30 C34 175.0(4) . .
N1 C25 C30 C34 -3.9(7) . .
C28 C29 C30 C25 1.8(8) . .
C28 C29 C30 C34 -175.4(5) . .
C25 C26 C31 C33 -81.7(6) . .
C27 C26 C31 C33 97.3(6) . .
C25 C26 C31 C32 154.0(5) . .
C27 C26 C31 C32 -27.0(7) . .
C25 C30 C34 C35 137.9(6) . .
C29 C30 C34 C35 -45.1(7) . .
C25 C30 C34 C36 -96.4(6) . .
C29 C30 C34 C36 80.5(7) . .
C114 C109 C110 C111 -1.3(11) . .
C115 C109 C110 C111 176.8(8) . .
C109 C110 C111 C112 2.1(12) . .
C110 C111 C112 C113 -0.7(12) . .
C111 C112 C113 C114 -1.3(13) . .
C110 C109 C114 C113 -0.9(13) . .
C115 C109 C114 C113 -179.0(9) . .
C112 C113 C114 C109 2.1(14) . .
C124 C123 C124 C125 2.2(8) 5 .
C129 C123 C124 C125 -177.8(8) . .
C123 C124 C125 C126 -4.1(16) . .
C124 C125 C126 C125 2.0(8) . 5
N1' C1' N1' C13' 179.8(4) 6 .
N1' C1' N1' C2' 3.8(3) 6 .
C14' C13' N1' C1' 111.0(4) . .
C18' C13' N1' C1' -68.0(4) . .
C14' C13' N1' C2' -72.8(5) . .
C18' C13' N1' C2' 108.2(4) . .
O1' C2' N1' C1' 173.6(3) . .
C3' C2' N1' C1' -7.2(5) . .
O1' C2' N1' C13' -2.3(6) . .
C3' C2' N1' C13' 176.8(3) . .
